data_4074845
loop_
_publ_author_name
'Izmer, Vyatcheslav V.'
'Lebedev, Artyom Y.'
'Nikulin, Mikhail V.'
'Ryabov, Alexey N.'
'Asachenko, Andrei F.'
'Lygin, Alexander V.'
'Sorokin, Denis A.'
'Voskoboynikov, Alexander Z.'

_publ_section_title
;
 Palladium-Catalyzed Pathways to Aryl-Substituted Indenes:
 Efficient Synthesis of Ligands and the Respectiveansa-Zirconocenes
;
_journal_coden_ASTM ORGND7
_journal_issue 5
_journal_name_full Organometallics
_journal_page_first 1217
_journal_page_last 1229
_journal_paper_doi 10.1021/om050937e
_journal_volume 25
_journal_year 2006
_chemical_formula_moiety 'C38 H42 Cl2 S2 Si Zr, C7 H8'
_chemical_formula_sum 'C45 H50 Cl2 S2 Si Zr'
_chemical_formula_weight 845.18
_space_group_IT_number 14
_symmetry_cell_setting monoclinic
_symmetry_space_group_name_Hall '-P 2yn'
_symmetry_space_group_name_H-M 'P 1 21/n 1'
_atom_sites_solution_hydrogens geom
_atom_sites_solution_primary direct
_atom_sites_solution_secondary difmap
_audit_creation_method SHELXL-97
_cell_angle_alpha 90.00
_cell_angle_beta 97.91(3)
_cell_angle_gamma 90.00
_cell_formula_units_Z 4
_cell_length_a 10.373(2)
_cell_length_b 22.669(5)
_cell_length_c 17.646(4)
_cell_measurement_reflns_used 790
_cell_measurement_temperature 112(2)
_cell_measurement_theta_max 25
_cell_measurement_theta_min 3
_cell_volume 4109.9(16)
_computing_cell_refinement 'SAINTPlus (Bruker, 1998a)'
_computing_data_collection 'SMART (Bruker, 1998b)'
_computing_data_reduction 'SAINTPlus (Bruker, 1998a)'
_computing_molecular_graphics 'SHELXTL ver. 5.1 (Sheldrick, 1998b)'
_computing_publication_material 'SHELXTL ver. 5.1 (Sheldrick, 1998b)'
_computing_structure_refinement 'SHELXTL ver. 5.1 (Sheldrick, 1998b)'
_computing_structure_solution 'SHELXTL ver. 5.1 (Sheldrick, 1998b)'
_diffrn_ambient_temperature 112(2)
_diffrn_measured_fraction_theta_full 0.989
_diffrn_measured_fraction_theta_max 0.989
_diffrn_measurement_device_type 'Bruker SMART 1000 CCD area detector'
_diffrn_measurement_method 'phi and omega scans'
_diffrn_radiation_monochromator graphite
_diffrn_radiation_source 'fine-focus sealed tube'
_diffrn_radiation_type MoK\a
_diffrn_radiation_wavelength 0.71073
_diffrn_reflns_av_R_equivalents 0.1128
_diffrn_reflns_av_sigmaI/netI 0.2049
_diffrn_reflns_limit_h_max 13
_diffrn_reflns_limit_h_min -8
_diffrn_reflns_limit_k_max 28
_diffrn_reflns_limit_k_min -14
_diffrn_reflns_limit_l_max 22
_diffrn_reflns_limit_l_min -22
_diffrn_reflns_number 19361
_diffrn_reflns_theta_full 27.03
_diffrn_reflns_theta_max 27.03
_diffrn_reflns_theta_min 1.47
_exptl_absorpt_coefficient_mu 0.559
_exptl_absorpt_correction_T_max 0.928
_exptl_absorpt_correction_T_min 0.884
_exptl_absorpt_correction_type multi-scan
_exptl_absorpt_process_details 'SADABS (Sheldrick, 1998a)'
_exptl_crystal_colour 'light yellow'
_exptl_crystal_density_diffrn 1.366
_exptl_crystal_density_method 'not measured'
_exptl_crystal_description prism
_exptl_crystal_F_000 1760
_exptl_crystal_size_max 0.35
_exptl_crystal_size_mid 0.3
_exptl_crystal_size_min 0.25
_refine_diff_density_max 1.209
_refine_diff_density_min -0.748
_refine_diff_density_rms 0.133
_refine_ls_extinction_method none
_refine_ls_goodness_of_fit_ref 0.888
_refine_ls_hydrogen_treatment constr
_refine_ls_matrix_type full
_refine_ls_number_parameters 460
_refine_ls_number_reflns 8908
_refine_ls_number_restraints 0
_refine_ls_restrained_S_all 0.888
_refine_ls_R_factor_all 0.1253
_refine_ls_R_factor_gt 0.0733
_refine_ls_shift/su_max 0.001
_refine_ls_shift/su_mean 0.000
_refine_ls_structure_factor_coef Fsqd
_refine_ls_weighting_details 'calc w=1/[\s^2^(Fo^2^)+(0.0890P)^2^] where P=(Fo^2^+2Fc^2^)/3'
_refine_ls_weighting_scheme calc
_refine_ls_wR_factor_gt 0.1493
_refine_ls_wR_factor_ref 0.1934
_reflns_number_gt 3902
_reflns_number_total 8908
_reflns_threshold_expression I>2\s(I)
_cod_data_source_file om050937esi20051110_100159.cif
_cod_data_source_block 5312m
_cod_depositor_comments
;
The following automatic conversions were performed:

'_symmetry_cell_setting' value 'Monoclinic' changed to 'monoclinic'
according to /home/saulius/struct/CIF-dictionaries/cif_core.dic
dictionary named 'cif_core.dic' version 2.4.1 from 2010-06-29.

Automatic conversion script
Id: cif_fix_values 1715 2011-07-08 13:25:40Z adriana 
;
_cod_original_cell_volume 4109.9(14)
_cod_original_sg_symbol_H-M 'P 21/n'
_cod_database_code 4074845

loop_
_symmetry_equiv_pos_as_xyz
'x, y, z'
'-x+1/2, y+1/2, -z+1/2'
'-x, -y, -z'
'x-1/2, -y-1/2, z-1/2'

loop_
_atom_site_label
_atom_site_type_symbol
_atom_site_fract_x
_atom_site_fract_y
_atom_site_fract_z
_atom_site_U_iso_or_equiv
_atom_site_adp_type
_atom_site_occupancy
_atom_site_symmetry_multiplicity
_atom_site_calc_flag
_atom_site_refinement_flags
Zr1 Zr 0.86602(6) 0.02730(3) 0.21868(4) 0.0255(2) Uani 1 1 d .
Cl2 Cl 0.62963(13) 0.04494(6) 0.18478(9) 0.0162(3) Uani 1 1 d .
Cl1 Cl 0.85694(14) -0.04473(6) 0.32311(9) 0.0179(3) Uani 1 1 d .
S1 S 1.15952(16) 0.05100(8) 0.36853(11) 0.0307(4) Uani 1 1 d .
S2 S 0.80291(17) 0.05604(8) 0.00616(11) 0.0312(4) Uani 1 1 d .
Si1 Si 1.12094(18) 0.08305(9) 0.14940(12) 0.0306(5) Uani 1 1 d .
C1 C 0.9003(6) 0.1360(3) 0.2176(4) 0.0277(16) Uani 1 1 d .
C2 C 0.8394(7) 0.1270(3) 0.2830(4) 0.0276(16) Uani 1 1 d .
H2A H 0.7567 0.1446 0.2924 0.033 Uiso 1 1 calc R
C3 C 0.9280(7) 0.0956(3) 0.3379(4) 0.0266(16) Uani 1 1 d .
C4 C 1.0399(6) 0.0843(3) 0.3028(4) 0.0251(16) Uani 1 1 d .
C5 C 1.0268(6) 0.1078(3) 0.2267(4) 0.0264(16) Uani 1 1 d .
C6 C 0.8397(7) 0.1717(3) 0.1507(4) 0.0335(18) Uani 1 1 d .
H6A H 0.8620 0.2125 0.1591 0.050 Uiso 1 1 calc R
H6B H 0.7468 0.1673 0.1449 0.050 Uiso 1 1 calc R
H6C H 0.8715 0.1582 0.1051 0.050 Uiso 1 1 calc R
C7 C 1.0558(7) 0.0539(3) 0.4382(5) 0.0338(18) Uani 1 1 d .
H7A H 1.0803 0.0397 0.4875 0.041 Uiso 1 1 calc R
C8 C 0.9392(6) 0.0777(3) 0.4164(4) 0.0289(17) Uani 1 1 d .
C9 C 0.8293(7) 0.0852(3) 0.4613(4) 0.0262(16) Uani 1 1 d .
C10 C 0.7029(7) 0.0745(3) 0.4281(4) 0.0314(18) Uani 1 1 d .
H10A H 0.6869 0.0620 0.3774 0.038 Uiso 1 1 calc R
C11 C 0.5988(7) 0.0821(3) 0.4697(4) 0.0327(18) Uani 1 1 d .
H11A H 0.5143 0.0751 0.4463 0.039 Uiso 1 1 calc R
C12 C 0.6201(7) 0.0998(3) 0.5452(4) 0.0308(17) Uani 1 1 d .
C13 C 0.7470(7) 0.1105(3) 0.5785(4) 0.0321(18) Uani 1 1 d .
H13A H 0.7628 0.1232 0.6291 0.039 Uiso 1 1 calc R
C14 C 0.8500(7) 0.1027(3) 0.5378(4) 0.0344(19) Uani 1 1 d .
H14A H 0.9344 0.1092 0.5616 0.041 Uiso 1 1 calc R
C15 C 0.5057(7) 0.1099(3) 0.5918(4) 0.0333(18) Uani 1 1 d .
C16 C 0.5060(8) 0.1731(4) 0.6184(5) 0.054(2) Uani 1 1 d .
H16A H 0.4352 0.1792 0.6474 0.081 Uiso 1 1 calc R
H16B H 0.4961 0.1989 0.5749 0.081 Uiso 1 1 calc R
H16C H 0.5869 0.1815 0.6500 0.081 Uiso 1 1 calc R
C17 C 0.5231(7) 0.0686(4) 0.6607(5) 0.045(2) Uani 1 1 d .
H17A H 0.4529 0.0744 0.6902 0.068 Uiso 1 1 calc R
H17B H 0.6043 0.0769 0.6919 0.068 Uiso 1 1 calc R
H17C H 0.5228 0.0284 0.6434 0.068 Uiso 1 1 calc R
C18 C 0.3751(7) 0.0971(4) 0.5448(5) 0.045(2) Uani 1 1 d .
H18A H 0.3069 0.1037 0.5755 0.067 Uiso 1 1 calc R
H18B H 0.3728 0.0567 0.5281 0.067 Uiso 1 1 calc R
H18C H 0.3629 0.1226 0.5010 0.067 Uiso 1 1 calc R
C19 C 1.0245(6) -0.0389(3) 0.1654(4) 0.0298(17) Uani 1 1 d .
C20 C 0.9057(6) -0.0684(3) 0.1487(4) 0.0277(16) Uani 1 1 d .
H20A H 0.8875 -0.1082 0.1663 0.033 Uiso 1 1 calc R
C21 C 0.8232(7) -0.0357(3) 0.0946(4) 0.0299(17) Uani 1 1 d .
C22 C 0.8918(6) 0.0159(3) 0.0784(4) 0.0296(17) Uani 1 1 d .
C23 C 1.0182(6) 0.0160(3) 0.1238(4) 0.0258(16) Uani 1 1 d .
C24 C 1.1382(7) -0.0647(3) 0.2170(4) 0.0357(19) Uani 1 1 d .
H24A H 1.1888 -0.0887 0.1874 0.054 Uiso 1 1 calc R
H24B H 1.1068 -0.0884 0.2557 0.054 Uiso 1 1 calc R
H24C H 1.1914 -0.0333 0.2408 0.054 Uiso 1 1 calc R
C25 C 0.6803(6) 0.0043(3) -0.0012(4) 0.0287(17) Uani 1 1 d .
H25A H 0.6058 0.0078 -0.0368 0.034 Uiso 1 1 calc R
C26 C 0.6985(6) -0.0413(3) 0.0475(4) 0.0289(17) Uani 1 1 d .
C27 C 0.6076(7) -0.0907(3) 0.0573(4) 0.0298(17) Uani 1 1 d .
C28 C 0.5872(7) -0.1069(3) 0.1299(4) 0.0357(18) Uani 1 1 d .
H28A H 0.6304 -0.0866 0.1717 0.043 Uiso 1 1 calc R
C29 C 0.5027(7) -0.1532(3) 0.1422(5) 0.0359(19) Uani 1 1 d .
H29A H 0.4908 -0.1630 0.1919 0.043 Uiso 1 1 calc R
C30 C 0.4364(6) -0.1846(3) 0.0808(4) 0.0297(17) Uani 1 1 d .
C31 C 0.4567(7) -0.1666(3) 0.0079(4) 0.0328(18) Uani 1 1 d .
H31A H 0.4137 -0.1862 -0.0344 0.039 Uiso 1 1 calc R
C32 C 0.5382(6) -0.1207(3) -0.0033(4) 0.0291(17) Uani 1 1 d .
H32A H 0.5470 -0.1094 -0.0531 0.035 Uiso 1 1 calc R
C33 C 0.3481(8) -0.2360(3) 0.0916(5) 0.041(2) Uani 1 1 d .
C34 C 0.3882(9) -0.2891(4) 0.0442(6) 0.058(3) Uani 1 1 d .
H34A H 0.3822 -0.2779 -0.0087 0.087 Uiso 1 1 calc R
H34B H 0.3310 -0.3217 0.0491 0.087 Uiso 1 1 calc R
H34C H 0.4761 -0.3003 0.0628 0.087 Uiso 1 1 calc R
C35 C 0.2080(7) -0.2202(4) 0.0645(5) 0.051(2) Uani 1 1 d .
H35A H 0.1831 -0.1873 0.0936 0.077 Uiso 1 1 calc R
H35B H 0.1533 -0.2534 0.0713 0.077 Uiso 1 1 calc R
H35C H 0.1985 -0.2098 0.0113 0.077 Uiso 1 1 calc R
C36 C 0.3592(8) -0.2560(4) 0.1759(5) 0.056(3) Uani 1 1 d .
H36A H 0.3356 -0.2239 0.2067 0.084 Uiso 1 1 calc R
H36B H 0.4471 -0.2678 0.1934 0.084 Uiso 1 1 calc R
H36C H 0.3017 -0.2887 0.1799 0.084 Uiso 1 1 calc R
C37 C 1.1159(7) 0.1356(3) 0.0693(4) 0.0383(19) Uani 1 1 d .
H37A H 1.1661 0.1203 0.0319 0.057 Uiso 1 1 calc R
H37B H 1.1516 0.1727 0.0880 0.057 Uiso 1 1 calc R
H37C H 1.0274 0.1411 0.0462 0.057 Uiso 1 1 calc R
C38 C 1.2906(7) 0.0662(4) 0.1903(5) 0.042(2) Uani 1 1 d .
H38A H 1.3383 0.0536 0.1502 0.064 Uiso 1 1 calc R
H38B H 1.2911 0.0352 0.2275 0.064 Uiso 1 1 calc R
H38C H 1.3306 0.1008 0.2144 0.064 Uiso 1 1 calc R
C39 C 0.8085(10) -0.2526(4) 0.1076(6) 0.070(3) Uani 1 1 d .
H39A H 0.7324 -0.2281 0.1029 0.104 Uiso 1 1 calc R
H39B H 0.7832 -0.2928 0.0971 0.104 Uiso 1 1 calc R
H39C H 0.8643 -0.2398 0.0716 0.104 Uiso 1 1 calc R
C40 C 0.8805(8) -0.2479(4) 0.1879(6) 0.051(2) Uani 1 1 d .
C41 C 0.8368(9) -0.2124(4) 0.2412(6) 0.057(3) Uani 1 1 d .
H41A H 0.7599 -0.1916 0.2279 0.069 Uiso 1 1 calc R
C42 C 0.9020(10) -0.2064(4) 0.3138(6) 0.059(3) Uani 1 1 d .
H42A H 0.8684 -0.1817 0.3485 0.070 Uiso 1 1 calc R
C43 C 1.0142(10) -0.2357(4) 0.3357(7) 0.063(3) Uani 1 1 d .
H43A H 1.0594 -0.2317 0.3848 0.076 Uiso 1 1 calc R
C44 C 1.0591(11) -0.2721(5) 0.2816(7) 0.072(3) Uani 1 1 d .
H44A H 1.1363 -0.2927 0.2952 0.086 Uiso 1 1 calc R
C45 C 0.9952(9) -0.2788(4) 0.2103(7) 0.064(3) Uani 1 1 d .
H45A H 1.0278 -0.3041 0.1761 0.077 Uiso 1 1 calc R

loop_
_atom_site_aniso_label
_atom_site_aniso_U_11
_atom_site_aniso_U_22
_atom_site_aniso_U_33
_atom_site_aniso_U_23
_atom_site_aniso_U_13
_atom_site_aniso_U_12
Zr1 0.0194(3) 0.0292(4) 0.0288(4) -0.0008(3) 0.0062(3) 0.0006(3)
Cl2 0.0052(6) 0.0227(8) 0.0205(8) -0.0046(7) 0.0007(6) 0.0031(6)
Cl1 0.0194(8) 0.0190(8) 0.0163(8) 0.0004(7) 0.0056(6) -0.0004(6)
S1 0.0223(9) 0.0376(11) 0.0326(11) 0.0008(9) 0.0056(8) 0.0028(8)
S2 0.0290(10) 0.0353(11) 0.0299(11) 0.0034(9) 0.0064(8) 0.0044(8)
Si1 0.0215(10) 0.0402(13) 0.0315(12) -0.0002(10) 0.0085(9) -0.0023(9)
C1 0.025(4) 0.029(4) 0.029(4) -0.002(3) 0.004(3) 0.002(3)
C2 0.029(4) 0.028(4) 0.027(4) -0.001(3) 0.008(3) 0.004(3)
C3 0.030(4) 0.028(4) 0.024(4) -0.006(3) 0.011(3) 0.000(3)
C4 0.017(4) 0.024(4) 0.035(4) -0.002(3) 0.006(3) 0.000(3)
C5 0.023(4) 0.024(4) 0.032(4) 0.002(3) 0.003(3) 0.000(3)
C6 0.033(4) 0.036(5) 0.032(5) -0.005(4) 0.005(3) 0.000(3)
C7 0.032(4) 0.027(4) 0.043(5) 0.003(4) 0.006(3) 0.003(3)
C8 0.020(4) 0.033(4) 0.034(5) -0.007(4) 0.006(3) -0.001(3)
C9 0.030(4) 0.024(4) 0.027(4) -0.005(3) 0.011(3) -0.001(3)
C10 0.029(4) 0.040(5) 0.028(4) -0.003(4) 0.011(3) 0.003(3)
C11 0.025(4) 0.047(5) 0.028(5) -0.010(4) 0.011(3) -0.002(3)
C12 0.031(4) 0.029(4) 0.034(5) -0.001(3) 0.012(3) 0.000(3)
C13 0.032(4) 0.040(5) 0.026(4) 0.006(4) 0.009(3) 0.007(3)
C14 0.026(4) 0.036(5) 0.042(5) 0.008(4) 0.007(3) 0.006(3)
C15 0.028(4) 0.039(5) 0.035(5) -0.002(4) 0.013(3) 0.001(3)
C16 0.055(6) 0.059(6) 0.050(6) -0.012(5) 0.015(5) 0.014(4)
C17 0.033(5) 0.063(6) 0.042(5) 0.007(5) 0.013(4) 0.011(4)
C18 0.019(4) 0.080(6) 0.038(5) 0.003(5) 0.011(4) 0.007(4)
C19 0.018(4) 0.031(4) 0.041(5) -0.003(4) 0.005(3) 0.006(3)
C20 0.024(4) 0.027(4) 0.031(4) -0.004(3) 0.001(3) 0.010(3)
C21 0.034(4) 0.026(4) 0.032(4) -0.003(3) 0.010(3) 0.002(3)
C22 0.025(4) 0.034(4) 0.032(4) -0.004(3) 0.011(3) 0.002(3)
C23 0.021(4) 0.030(4) 0.028(4) -0.007(3) 0.009(3) -0.001(3)
C24 0.030(4) 0.036(5) 0.041(5) -0.006(4) 0.004(4) 0.002(3)
C25 0.015(4) 0.043(5) 0.026(4) 0.000(4) -0.002(3) 0.003(3)
C26 0.023(4) 0.030(4) 0.034(4) -0.005(3) 0.005(3) 0.002(3)
C27 0.032(4) 0.027(4) 0.032(5) -0.003(3) 0.006(3) 0.004(3)
C28 0.044(5) 0.035(5) 0.027(5) 0.003(4) 0.001(4) -0.006(3)
C29 0.034(4) 0.041(5) 0.034(5) -0.002(4) 0.007(3) -0.004(3)
C30 0.021(4) 0.032(4) 0.035(5) 0.000(4) 0.000(3) 0.002(3)
C31 0.030(4) 0.032(4) 0.032(5) -0.008(4) -0.008(3) 0.005(3)
C32 0.026(4) 0.036(4) 0.024(4) 0.000(3) 0.002(3) 0.001(3)
C33 0.041(5) 0.031(5) 0.048(6) -0.002(4) -0.006(4) -0.004(3)
C34 0.058(6) 0.035(5) 0.083(8) -0.006(5) 0.012(5) -0.008(4)
C35 0.039(5) 0.056(6) 0.057(6) 0.016(5) -0.002(4) -0.008(4)
C36 0.042(5) 0.059(6) 0.062(7) 0.027(5) -0.012(4) -0.018(4)
C37 0.032(4) 0.051(5) 0.034(5) -0.006(4) 0.012(3) 0.003(4)
C38 0.021(4) 0.057(5) 0.051(6) -0.008(4) 0.011(4) -0.007(4)
C39 0.076(7) 0.068(7) 0.069(8) 0.014(6) 0.023(6) -0.008(5)
C40 0.043(5) 0.044(5) 0.068(7) 0.016(5) 0.013(5) -0.005(4)
C41 0.039(5) 0.050(6) 0.087(8) 0.014(6) 0.023(5) 0.004(4)
C42 0.065(7) 0.055(6) 0.057(7) 0.005(5) 0.013(5) -0.008(5)
C43 0.067(7) 0.051(6) 0.073(8) 0.005(6) 0.014(6) -0.013(5)
C44 0.064(7) 0.072(8) 0.078(9) 0.015(7) 0.009(6) -0.001(6)
C45 0.054(6) 0.066(7) 0.078(8) 0.008(6) 0.025(6) 0.001(5)

loop_
_atom_type_symbol
_atom_type_description
_atom_type_scat_dispersion_real
_atom_type_scat_dispersion_imag
_atom_type_scat_source
C C 0.0033 0.0016 'International Tables Vol C Tables 4.2.6.8 and 6.1.1.4'
H H 0.0000 0.0000 'International Tables Vol C Tables 4.2.6.8 and 6.1.1.4'
S S 0.1246 0.1234 'International Tables Vol C Tables 4.2.6.8 and 6.1.1.4'
Cl Cl 0.1484 0.1585 'International Tables Vol C Tables 4.2.6.8 and 6.1.1.4'
Zr Zr -2.9673 0.5597 'International Tables Vol C Tables 4.2.6.8 and 6.1.1.4'
Si Si 0.0817 0.0704 'International Tables Vol C Tables 4.2.6.8 and 6.1.1.4'

loop_
_geom_angle_atom_site_label_1
_geom_angle_atom_site_label_2
_geom_angle_atom_site_label_3
_geom_angle
C5 Zr1 C23 67.9(2)
C5 Zr1 Cl1 122.76(17)
C23 Zr1 Cl1 122.04(17)
C5 Zr1 Cl2 122.33(16)
C23 Zr1 Cl2 123.89(17)
Cl1 Zr1 Cl2 98.55(6)
C5 Zr1 C1 34.0(2)
C23 Zr1 C1 89.6(2)
Cl1 Zr1 C1 132.77(17)
Cl2 Zr1 C1 88.62(16)
C5 Zr1 C19 89.5(2)
C23 Zr1 C19 33.7(2)
Cl1 Zr1 C19 88.75(17)
Cl2 Zr1 C19 133.32(17)
C1 Zr1 C19 119.3(2)
C5 Zr1 C4 33.3(2)
C23 Zr1 C4 88.9(2)
Cl1 Zr1 C4 89.86(16)
Cl2 Zr1 C4 131.48(15)
C1 Zr1 C4 53.7(2)
C19 Zr1 C4 94.3(2)
C5 Zr1 C22 88.3(2)
C23 Zr1 C22 33.3(2)
Cl1 Zr1 C22 132.75(16)
Cl2 Zr1 C22 90.85(16)
C1 Zr1 C22 93.4(2)
C19 Zr1 C22 53.8(2)
C4 Zr1 C22 117.5(2)
C5 Zr1 C20 120.2(2)
C23 Zr1 C20 54.8(2)
Cl1 Zr1 C20 79.92(17)
Cl2 Zr1 C20 103.90(15)
C1 Zr1 C20 143.4(2)
C19 Zr1 C20 32.0(2)
C4 Zr1 C20 124.6(2)
C22 Zr1 C20 52.9(2)
C5 Zr1 C2 55.5(2)
C23 Zr1 C2 120.7(2)
Cl1 Zr1 C2 103.59(16)
Cl2 Zr1 C2 78.52(16)
C1 Zr1 C2 32.2(2)
C19 Zr1 C2 144.3(2)
C4 Zr1 C2 53.1(2)
C22 Zr1 C2 123.7(2)
C20 Zr1 C2 175.5(2)
C5 Zr1 C21 119.4(2)
C23 Zr1 C21 54.7(2)
Cl1 Zr1 C21 104.19(16)
Cl2 Zr1 C21 80.60(16)
C1 Zr1 C21 123.0(2)
C19 Zr1 C21 53.1(2)
C4 Zr1 C21 143.2(2)
C22 Zr1 C21 32.0(2)
C20 Zr1 C21 31.5(2)
C2 Zr1 C21 147.3(2)
C5 Zr1 C3 55.0(2)
C23 Zr1 C3 119.8(2)
Cl1 Zr1 C3 79.76(16)
Cl2 Zr1 C3 102.93(15)
C1 Zr1 C3 53.3(2)
C19 Zr1 C3 123.7(2)
C4 Zr1 C3 31.80(19)
C22 Zr1 C3 142.7(2)
C20 Zr1 C3 148.3(2)
C2 Zr1 C3 32.0(2)
C21 Zr1 C3 174.4(2)
C7 S1 C4 90.1(3)
C25 S2 C22 90.6(3)
C37 Si1 C38 111.0(3)
C37 Si1 C5 113.8(3)
C38 Si1 C5 110.0(3)
C37 Si1 C23 112.5(3)
C38 Si1 C23 113.9(3)
C5 Si1 C23 94.7(3)
C2 C1 C5 110.4(6)
C2 C1 C6 122.6(6)
C5 C1 C6 127.0(6)
C2 C1 Zr1 76.7(4)
C5 C1 Zr1 72.0(4)
C6 C1 Zr1 119.8(5)
C1 C2 C3 108.0(6)
C1 C2 Zr1 71.0(4)
C3 C2 Zr1 76.2(4)
C1 C2 H2A 125.7
C3 C2 H2A 125.7
Zr1 C2 H2A 125.7
C4 C3 C2 106.4(6)
C4 C3 C8 114.2(6)
C2 C3 C8 139.0(6)
C4 C3 Zr1 70.5(4)
C2 C3 Zr1 71.7(4)
C8 C3 Zr1 126.0(5)
C3 C4 C5 111.5(6)
C3 C4 S1 109.8(5)
C5 C4 S1 138.5(5)
C3 C4 Zr1 77.7(4)
C5 C4 Zr1 70.8(4)
S1 C4 Zr1 123.5(3)
C4 C5 C1 103.6(6)
C4 C5 Si1 125.5(5)
C1 C5 Si1 127.4(5)
C4 C5 Zr1 75.8(4)
C1 C5 Zr1 74.0(4)
Si1 C5 Zr1 98.8(3)
C1 C6 H6A 109.5
C1 C6 H6B 109.5
H6A C6 H6B 109.5
C1 C6 H6C 109.5
H6A C6 H6C 109.5
H6B C6 H6C 109.5
C8 C7 S1 115.9(6)
C8 C7 H7A 122.1
S1 C7 H7A 122.1
C7 C8 C3 110.1(6)
C7 C8 C9 128.7(7)
C3 C8 C9 121.2(6)
C10 C9 C14 118.1(6)
C10 C9 C8 120.5(6)
C14 C9 C8 121.4(6)
C9 C10 C11 120.8(7)
C9 C10 H10A 119.6
C11 C10 H10A 119.6
C12 C11 C10 120.7(7)
C12 C11 H11A 119.7
C10 C11 H11A 119.7
C11 C12 C13 118.5(6)
C11 C12 C15 121.5(6)
C13 C12 C15 120.0(7)
C14 C13 C12 121.0(7)
C14 C13 H13A 119.5
C12 C13 H13A 119.5
C13 C14 C9 120.9(7)
C13 C14 H14A 119.5
C9 C14 H14A 119.5
C16 C15 C17 109.9(7)
C16 C15 C18 108.4(6)
C17 C15 C18 108.5(6)
C16 C15 C12 109.7(6)
C17 C15 C12 108.5(6)
C18 C15 C12 111.9(6)
C15 C16 H16A 109.5
C15 C16 H16B 109.5
H16A C16 H16B 109.5
C15 C16 H16C 109.5
H16A C16 H16C 109.5
H16B C16 H16C 109.5
C15 C17 H17A 109.5
C15 C17 H17B 109.5
H17A C17 H17B 109.5
C15 C17 H17C 109.5
H17A C17 H17C 109.5
H17B C17 H17C 109.5
C15 C18 H18A 109.5
C15 C18 H18B 109.5
H18A C18 H18B 109.5
C15 C18 H18C 109.5
H18A C18 H18C 109.5
H18B C18 H18C 109.5
C20 C19 C23 109.2(6)
C20 C19 C24 122.5(6)
C23 C19 C24 128.3(6)
C20 C19 Zr1 76.2(4)
C23 C19 Zr1 71.8(3)
C24 C19 Zr1 120.4(5)
C19 C20 C21 109.1(6)
C19 C20 Zr1 71.8(4)
C21 C20 Zr1 75.9(4)
C19 C20 H20A 125.2
C21 C20 H20A 125.2
Zr1 C20 H20A 125.2
C20 C21 C22 107.3(6)
C20 C21 C26 139.4(7)
C22 C21 C26 113.0(6)
C20 C21 Zr1 72.6(4)
C22 C21 Zr1 71.6(4)
C26 C21 Zr1 124.7(5)
C21 C22 C23 109.5(6)
C21 C22 S2 110.6(5)
C23 C22 S2 139.7(5)
C21 C22 Zr1 76.4(4)
C23 C22 Zr1 70.6(4)
S2 C22 Zr1 123.3(3)
C22 C23 C19 104.8(6)
C22 C23 Si1 125.4(5)
C19 C23 Si1 126.3(5)
C22 C23 Zr1 76.1(4)
C19 C23 Zr1 74.5(4)
Si1 C23 Zr1 98.5(3)
C19 C24 H24A 109.5
C19 C24 H24B 109.5
H24A C24 H24B 109.5
C19 C24 H24C 109.5
H24A C24 H24C 109.5
H24B C24 H24C 109.5
C26 C25 S2 116.1(5)
C26 C25 H25A 122.0
S2 C25 H25A 122.0
C25 C26 C21 109.7(6)
C25 C26 C27 128.2(7)
C21 C26 C27 122.0(7)
C28 C27 C32 117.3(7)
C28 C27 C26 119.3(7)
C32 C27 C26 123.3(7)
C27 C28 C29 121.5(7)
C27 C28 H28A 119.2
C29 C28 H28A 119.2
C28 C29 C30 120.8(7)
C28 C29 H29A 119.6
C30 C29 H29A 119.6
C31 C30 C29 116.4(7)
C31 C30 C33 121.0(7)
C29 C30 C33 122.6(7)
C32 C31 C30 122.1(7)
C32 C31 H31A 119.0
C30 C31 H31A 119.0
C31 C32 C27 121.7(7)
C31 C32 H32A 119.1
C27 C32 H32A 119.1
C30 C33 C35 110.5(6)
C30 C33 C36 112.5(7)
C35 C33 C36 108.4(7)
C30 C33 C34 108.5(7)
C35 C33 C34 109.3(7)
C36 C33 C34 107.6(7)
C33 C34 H34A 109.5
C33 C34 H34B 109.5
H34A C34 H34B 109.5
C33 C34 H34C 109.5
H34A C34 H34C 109.5
H34B C34 H34C 109.5
C33 C35 H35A 109.5
C33 C35 H35B 109.5
H35A C35 H35B 109.5
C33 C35 H35C 109.5
H35A C35 H35C 109.5
H35B C35 H35C 109.5
C33 C36 H36A 109.5
C33 C36 H36B 109.5
H36A C36 H36B 109.5
C33 C36 H36C 109.5
H36A C36 H36C 109.5
H36B C36 H36C 109.5
Si1 C37 H37A 109.5
Si1 C37 H37B 109.5
H37A C37 H37B 109.5
Si1 C37 H37C 109.5
H37A C37 H37C 109.5
H37B C37 H37C 109.5
Si1 C38 H38A 109.5
Si1 C38 H38B 109.5
H38A C38 H38B 109.5
Si1 C38 H38C 109.5
H38A C38 H38C 109.5
H38B C38 H38C 109.5
C40 C39 H39A 109.5
C40 C39 H39B 109.5
H39A C39 H39B 109.5
C40 C39 H39C 109.5
H39A C39 H39C 109.5
H39B C39 H39C 109.5
C41 C40 C45 117.0(10)
C41 C40 C39 121.4(9)
C45 C40 C39 121.6(9)
C40 C41 C42 122.5(9)
C40 C41 H41A 118.8
C42 C41 H41A 118.8
C43 C42 C41 120.9(10)
C43 C42 H42A 119.6
C41 C42 H42A 119.6
C42 C43 C44 116.9(11)
C42 C43 H43A 121.5
C44 C43 H43A 121.5
C45 C44 C43 122.7(11)
C45 C44 H44A 118.7
C43 C44 H44A 118.7
C44 C45 C40 120.0(10)
C44 C45 H45A 120.0
C40 C45 H45A 120.0

loop_
_geom_bond_atom_site_label_1
_geom_bond_atom_site_label_2
_geom_bond_distance
Zr1 C5 2.463(7)
Zr1 C23 2.468(6)
Zr1 Cl1 2.4737(17)
Zr1 Cl2 2.4753(16)
Zr1 C1 2.489(7)
Zr1 C19 2.503(6)
Zr1 C4 2.528(7)
Zr1 C22 2.539(7)
Zr1 C20 2.558(7)
Zr1 C2 2.561(7)
Zr1 C21 2.601(7)
Zr1 C3 2.620(7)
S1 C7 1.743(8)
S1 C4 1.749(7)
S2 C25 1.722(7)
S2 C22 1.727(8)
Si1 C37 1.844(8)
Si1 C38 1.848(7)
Si1 C5 1.869(7)
Si1 C23 1.876(7)
C1 C2 1.404(9)
C1 C5 1.449(9)
C1 C6 1.496(10)
C2 C3 1.430(10)
C2 H2A 0.9800
C3 C4 1.413(8)
C3 C8 1.433(10)
C4 C5 1.433(9)
C6 H6A 0.9600
C6 H6B 0.9600
C6 H6C 0.9600
C7 C8 1.332(9)
C7 H7A 0.9300
C8 C9 1.484(9)
C9 C10 1.382(10)
C9 C14 1.395(10)
C10 C11 1.397(9)
C10 H10A 0.9300
C11 C12 1.380(10)
C11 H11A 0.9300
C12 C13 1.387(10)
C12 C15 1.551(9)
C13 C14 1.378(9)
C13 H13A 0.9300
C14 H14A 0.9300
C15 C16 1.508(10)
C15 C17 1.525(10)
C15 C18 1.517(10)
C16 H16A 0.9600
C16 H16B 0.9600
C16 H16C 0.9600
C17 H17A 0.9600
C17 H17B 0.9600
C17 H17C 0.9600
C18 H18A 0.9600
C18 H18B 0.9600
C18 H18C 0.9600
C19 C20 1.397(9)
C19 C23 1.442(9)
C19 C24 1.505(9)
C20 C21 1.403(10)
C20 H20A 0.9800
C21 C22 1.418(9)
C21 C26 1.444(10)
C22 C23 1.438(10)
C24 H24A 0.9600
C24 H24B 0.9600
C24 H24C 0.9600
C25 C26 1.341(9)
C25 H25A 0.9300
C26 C27 1.489(9)
C27 C28 1.376(10)
C27 C32 1.383(9)
C28 C29 1.403(10)
C28 H28A 0.9300
C29 C30 1.397(10)
C29 H29A 0.9300
C30 C31 1.393(10)
C30 C33 1.510(10)
C31 C32 1.372(10)
C31 H31A 0.9300
C32 H32A 0.9300
C33 C35 1.510(11)
C33 C36 1.543(11)
C33 C34 1.554(11)
C34 H34A 0.9600
C34 H34B 0.9600
C34 H34C 0.9600
C35 H35A 0.9600
C35 H35B 0.9600
C35 H35C 0.9600
C36 H36A 0.9600
C36 H36B 0.9600
C36 H36C 0.9600
C37 H37A 0.9600
C37 H37B 0.9600
C37 H37C 0.9600
C38 H38A 0.9600
C38 H38B 0.9600
C38 H38C 0.9600
C39 C40 1.512(13)
C39 H39A 0.9600
C39 H39B 0.9600
C39 H39C 0.9600
C40 C41 1.361(13)
C40 C45 1.391(13)
C41 C42 1.371(12)
C41 H41A 0.9300
C42 C43 1.350(13)
C42 H42A 0.9300
C43 C44 1.390(14)
C43 H43A 0.9300
C44 C45 1.348(13)
C44 H44A 0.9300
C45 H45A 0.9300

loop_
_geom_torsion_atom_site_label_1
_geom_torsion_atom_site_label_2
_geom_torsion_atom_site_label_3
_geom_torsion_atom_site_label_4
_geom_torsion
C5 Zr1 C1 C2 -116.9(6)
C23 Zr1 C1 C2 -165.6(4)
Cl1 Zr1 C1 C2 -29.9(5)
Cl2 Zr1 C1 C2 70.4(4)
C19 Zr1 C1 C2 -148.9(4)
C4 Zr1 C1 C2 -76.7(4)
C22 Zr1 C1 C2 161.2(4)
C20 Zr1 C1 C2 -177.8(4)
C21 Zr1 C1 C2 148.3(4)
C3 Zr1 C1 C2 -36.9(4)
C23 Zr1 C1 C5 -48.7(4)
Cl1 Zr1 C1 C5 87.0(4)
Cl2 Zr1 C1 C5 -172.6(4)
C19 Zr1 C1 C5 -32.0(5)
C4 Zr1 C1 C5 40.2(4)
C22 Zr1 C1 C5 -81.9(4)
C20 Zr1 C1 C5 -60.9(6)
C2 Zr1 C1 C5 116.9(6)
C21 Zr1 C1 C5 -94.8(4)
C3 Zr1 C1 C5 80.1(4)
C5 Zr1 C1 C6 122.9(7)
C23 Zr1 C1 C6 74.1(5)
Cl1 Zr1 C1 C6 -150.2(4)
Cl2 Zr1 C1 C6 -49.8(5)
C19 Zr1 C1 C6 90.9(5)
C4 Zr1 C1 C6 163.1(6)
C22 Zr1 C1 C6 41.0(5)
C20 Zr1 C1 C6 62.0(6)
C2 Zr1 C1 C6 -120.2(7)
C21 Zr1 C1 C6 28.1(6)
C3 Zr1 C1 C6 -157.1(6)
C5 C1 C2 C3 3.2(8)
C6 C1 C2 C3 -175.0(6)
Zr1 C1 C2 C3 67.9(5)
C5 C1 C2 Zr1 -64.7(5)
C6 C1 C2 Zr1 117.0(7)
C5 Zr1 C2 C1 37.2(4)
C23 Zr1 C2 C1 16.8(5)
Cl1 Zr1 C2 C1 157.9(4)
Cl2 Zr1 C2 C1 -106.0(4)
C19 Zr1 C2 C1 50.5(6)
C4 Zr1 C2 C1 78.5(4)
C22 Zr1 C2 C1 -22.7(5)
C20 Zr1 C2 C1 17(3)
C21 Zr1 C2 C1 -54.7(6)
C3 Zr1 C2 C1 114.9(6)
C5 Zr1 C2 C3 -77.7(4)
C23 Zr1 C2 C3 -98.1(4)
Cl1 Zr1 C2 C3 43.0(4)
Cl2 Zr1 C2 C3 139.1(4)
C1 Zr1 C2 C3 -114.9(6)
C19 Zr1 C2 C3 -64.4(6)
C4 Zr1 C2 C3 -36.4(4)
C22 Zr1 C2 C3 -137.6(4)
C20 Zr1 C2 C3 -98(3)
C21 Zr1 C2 C3 -169.6(4)
C1 C2 C3 C4 -2.1(8)
Zr1 C2 C3 C4 62.4(5)
C1 C2 C3 C8 171.2(8)
Zr1 C2 C3 C8 -124.4(9)
C1 C2 C3 Zr1 -64.4(5)
C5 Zr1 C3 C4 -36.2(4)
C23 Zr1 C3 C4 -14.5(5)
Cl1 Zr1 C3 C4 106.7(4)
Cl2 Zr1 C3 C4 -156.8(4)
C1 Zr1 C3 C4 -78.5(4)
C19 Zr1 C3 C4 25.1(5)
C22 Zr1 C3 C4 -47.7(6)
C20 Zr1 C3 C4 55.8(6)
C2 Zr1 C3 C4 -115.6(6)
C21 Zr1 C3 C4 -28(2)
C5 Zr1 C3 C2 79.4(4)
C23 Zr1 C3 C2 101.1(4)
Cl1 Zr1 C3 C2 -137.7(4)
Cl2 Zr1 C3 C2 -41.2(4)
C1 Zr1 C3 C2 37.1(4)
C19 Zr1 C3 C2 140.8(4)
C4 Zr1 C3 C2 115.6(6)
C22 Zr1 C3 C2 67.9(5)
C20 Zr1 C3 C2 171.5(4)
C21 Zr1 C3 C2 87(2)
C5 Zr1 C3 C8 -142.6(6)
C23 Zr1 C3 C8 -120.9(5)
Cl1 Zr1 C3 C8 0.3(5)
Cl2 Zr1 C3 C8 96.8(5)
C1 Zr1 C3 C8 175.2(7)
C19 Zr1 C3 C8 -81.2(6)
C4 Zr1 C3 C8 -106.3(7)
C22 Zr1 C3 C8 -154.1(5)
C20 Zr1 C3 C8 -50.5(7)
C2 Zr1 C3 C8 138.0(8)
C21 Zr1 C3 C8 -135(2)
C2 C3 C4 C5 0.2(8)
C8 C3 C4 C5 -174.9(6)
Zr1 C3 C4 C5 63.4(5)
C2 C3 C4 S1 175.3(5)
C8 C3 C4 S1 0.2(7)
Zr1 C3 C4 S1 -121.5(4)
C2 C3 C4 Zr1 -63.2(5)
C8 C3 C4 Zr1 121.6(6)
C7 S1 C4 C3 -0.1(5)
C7 S1 C4 C5 173.0(8)
C7 S1 C4 Zr1 -88.1(4)
C5 Zr1 C4 C3 118.2(6)
C23 Zr1 C4 C3 167.4(4)
Cl1 Zr1 C4 C3 -70.5(4)
Cl2 Zr1 C4 C3 30.8(5)
C1 Zr1 C4 C3 77.1(4)
C19 Zr1 C4 C3 -159.3(4)
C22 Zr1 C4 C3 149.7(4)
C20 Zr1 C4 C3 -148.1(4)
C2 Zr1 C4 C3 36.7(4)
C21 Zr1 C4 C3 175.6(4)
C23 Zr1 C4 C5 49.2(4)
Cl1 Zr1 C4 C5 171.3(3)
Cl2 Zr1 C4 C5 -87.4(4)
C1 Zr1 C4 C5 -41.1(4)
C19 Zr1 C4 C5 82.5(4)
C22 Zr1 C4 C5 31.4(4)
C20 Zr1 C4 C5 93.6(4)
C2 Zr1 C4 C5 -81.5(4)
C21 Zr1 C4 C5 57.3(5)
C3 Zr1 C4 C5 -118.2(6)
C5 Zr1 C4 S1 -136.1(6)
C23 Zr1 C4 S1 -86.9(4)
Cl1 Zr1 C4 S1 35.2(4)
Cl2 Zr1 C4 S1 136.5(3)
C1 Zr1 C4 S1 -177.2(5)
C19 Zr1 C4 S1 -53.6(4)
C22 Zr1 C4 S1 -104.7(4)
C20 Zr1 C4 S1 -42.5(5)
C2 Zr1 C4 S1 142.4(5)
C21 Zr1 C4 S1 -78.8(5)
C3 Zr1 C4 S1 105.7(6)
C3 C4 C5 C1 1.6(7)
S1 C4 C5 C1 -171.4(6)
Zr1 C4 C5 C1 69.3(4)
C3 C4 C5 Si1 -158.5(5)
S1 C4 C5 Si1 28.4(11)
Zr1 C4 C5 Si1 -90.8(5)
C3 C4 C5 Zr1 -67.7(5)
S1 C4 C5 Zr1 119.3(7)
C2 C1 C5 C4 -2.9(7)
C6 C1 C5 C4 175.2(7)
Zr1 C1 C5 C4 -70.6(4)
C2 C1 C5 Si1 156.7(5)
C6 C1 C5 Si1 -25.2(10)
Zr1 C1 C5 Si1 88.9(5)
C2 C1 C5 Zr1 67.8(5)
C6 C1 C5 Zr1 -114.1(7)
C37 Si1 C5 C4 -163.1(6)
C38 Si1 C5 C4 -37.9(7)
C23 Si1 C5 C4 79.7(6)
C37 Si1 C5 C1 41.5(7)
C38 Si1 C5 C1 166.7(6)
C23 Si1 C5 C1 -75.7(6)
C37 Si1 C5 Zr1 118.0(3)
C38 Si1 C5 Zr1 -116.7(3)
C23 Si1 C5 Zr1 0.9(3)
C23 Zr1 C5 C4 -125.2(4)
Cl1 Zr1 C5 C4 -10.4(4)
Cl2 Zr1 C5 C4 117.6(3)
C1 Zr1 C5 C4 108.9(5)
C19 Zr1 C5 C4 -98.6(4)
C22 Zr1 C5 C4 -152.4(4)
C20 Zr1 C5 C4 -108.1(4)
C2 Zr1 C5 C4 73.7(4)
C21 Zr1 C5 C4 -144.6(4)
C3 Zr1 C5 C4 34.5(3)
C23 Zr1 C5 C1 125.8(5)
Cl1 Zr1 C5 C1 -119.3(4)
Cl2 Zr1 C5 C1 8.7(5)
C19 Zr1 C5 C1 152.5(4)
C4 Zr1 C5 C1 -108.9(5)
C22 Zr1 C5 C1 98.6(4)
C20 Zr1 C5 C1 143.0(4)
C2 Zr1 C5 C1 -35.2(4)
C21 Zr1 C5 C1 106.5(4)
C3 Zr1 C5 C1 -74.4(4)
C23 Zr1 C5 Si1 -0.7(3)
Cl1 Zr1 C5 Si1 114.1(2)
Cl2 Zr1 C5 Si1 -117.8(2)
C1 Zr1 C5 Si1 -126.5(5)
C19 Zr1 C5 Si1 25.9(3)
C4 Zr1 C5 Si1 124.5(5)
C22 Zr1 C5 Si1 -27.9(3)
C20 Zr1 C5 Si1 16.4(4)
C2 Zr1 C5 Si1 -161.8(4)
C21 Zr1 C5 Si1 -20.1(4)
C3 Zr1 C5 Si1 159.1(4)
C4 S1 C7 C8 0.0(6)
S1 C7 C8 C3 0.1(8)
S1 C7 C8 C9 178.4(6)
C4 C3 C8 C7 -0.2(9)
C2 C3 C8 C7 -173.1(8)
Zr1 C3 C8 C7 82.6(7)
C4 C3 C8 C9 -178.6(6)
C2 C3 C8 C9 8.5(13)
Zr1 C3 C8 C9 -95.8(7)
C7 C8 C9 C10 -138.6(8)
C3 C8 C9 C10 39.5(10)
C7 C8 C9 C14 41.0(11)
C3 C8 C9 C14 -140.9(7)
C14 C9 C10 C11 1.2(10)
C8 C9 C10 C11 -179.2(7)
C9 C10 C11 C12 -0.8(11)
C10 C11 C12 C13 0.7(11)
C10 C11 C12 C15 178.6(6)
C11 C12 C13 C14 -1.1(11)
C15 C12 C13 C14 -179.0(6)
C12 C13 C14 C9 1.6(11)
C10 C9 C14 C13 -1.5(10)
C8 C9 C14 C13 178.8(6)
C11 C12 C15 C16 -119.5(8)
C13 C12 C15 C16 58.4(9)
C11 C12 C15 C17 120.5(8)
C13 C12 C15 C17 -61.7(9)
C11 C12 C15 C18 0.9(10)
C13 C12 C15 C18 178.7(7)
C5 Zr1 C19 C20 -164.4(4)
C23 Zr1 C19 C20 -115.9(6)
Cl1 Zr1 C19 C20 72.8(4)
Cl2 Zr1 C19 C20 -27.8(5)
C1 Zr1 C19 C20 -147.1(4)
C4 Zr1 C19 C20 162.6(4)
C22 Zr1 C19 C20 -76.2(4)
C2 Zr1 C19 C20 -175.3(4)
C21 Zr1 C19 C20 -36.0(4)
C3 Zr1 C19 C20 149.6(4)
C5 Zr1 C19 C23 -48.5(4)
Cl1 Zr1 C19 C23 -171.2(4)
Cl2 Zr1 C19 C23 88.2(4)
C1 Zr1 C19 C23 -31.2(5)
C4 Zr1 C19 C23 -81.5(4)
C22 Zr1 C19 C23 39.8(4)
C20 Zr1 C19 C23 115.9(6)
C2 Zr1 C19 C23 -59.4(6)
C21 Zr1 C19 C23 79.9(4)
C3 Zr1 C19 C23 -94.4(4)
C5 Zr1 C19 C24 75.8(5)
C23 Zr1 C19 C24 124.3(7)
Cl1 Zr1 C19 C24 -47.0(5)
Cl2 Zr1 C19 C24 -147.5(4)
C1 Zr1 C19 C24 93.1(6)
C4 Zr1 C19 C24 42.8(5)
C22 Zr1 C19 C24 164.1(6)
C20 Zr1 C19 C24 -119.8(7)
C2 Zr1 C19 C24 64.9(7)
C21 Zr1 C19 C24 -155.8(6)
C3 Zr1 C19 C24 29.8(6)
C23 C19 C20 C21 2.6(8)
C24 C19 C20 C21 -175.3(6)
Zr1 C19 C20 C21 67.3(5)
C23 C19 C20 Zr1 -64.8(5)
C24 C19 C20 Zr1 117.4(7)
C5 Zr1 C20 C19 18.1(5)
C23 Zr1 C20 C19 37.7(4)
Cl1 Zr1 C20 C19 -104.0(4)
Cl2 Zr1 C20 C19 159.6(4)
C1 Zr1 C20 C19 52.6(6)
C4 Zr1 C20 C19 -21.3(5)
C22 Zr1 C20 C19 79.2(5)
C2 Zr1 C20 C19 37(3)
C21 Zr1 C20 C19 116.0(6)
C3 Zr1 C20 C19 -53.3(6)
C5 Zr1 C20 C21 -97.9(4)
C23 Zr1 C20 C21 -78.3(4)
Cl1 Zr1 C20 C21 140.0(4)
Cl2 Zr1 C20 C21 43.6(4)
C1 Zr1 C20 C21 -63.4(6)
C19 Zr1 C20 C21 -116.0(6)
C4 Zr1 C20 C21 -137.3(4)
C22 Zr1 C20 C21 -36.8(4)
C2 Zr1 C20 C21 -79(3)
C3 Zr1 C20 C21 -169.3(4)
C19 C20 C21 C22 -1.0(8)
Zr1 C20 C21 C22 63.7(5)
C19 C20 C21 C26 172.0(8)
Zr1 C20 C21 C26 -123.3(9)
C19 C20 C21 Zr1 -64.7(5)
C5 Zr1 C21 C20 100.7(4)
C23 Zr1 C21 C20 78.6(4)
Cl1 Zr1 C21 C20 -40.8(4)
Cl2 Zr1 C21 C20 -137.3(4)
C1 Zr1 C21 C20 140.5(4)
C19 Zr1 C21 C20 36.6(4)
C4 Zr1 C21 C20 68.7(5)
C22 Zr1 C21 C20 115.6(6)
C2 Zr1 C21 C20 171.8(4)
C3 Zr1 C21 C20 93(2)
C5 Zr1 C21 C22 -14.9(5)
C23 Zr1 C21 C22 -37.0(4)
Cl1 Zr1 C21 C22 -156.4(4)
Cl2 Zr1 C21 C22 107.1(4)
C1 Zr1 C21 C22 24.9(5)
C19 Zr1 C21 C22 -79.0(4)
C4 Zr1 C21 C22 -47.0(6)
C20 Zr1 C21 C22 -115.6(6)
C2 Zr1 C21 C22 56.2(6)
C3 Zr1 C21 C22 -22(3)
C5 Zr1 C21 C26 -120.6(6)
C23 Zr1 C21 C26 -142.7(7)
Cl1 Zr1 C21 C26 97.8(6)
Cl2 Zr1 C21 C26 1.3(6)
C1 Zr1 C21 C26 -80.8(6)
C19 Zr1 C21 C26 175.2(7)
C4 Zr1 C21 C26 -152.7(5)
C22 Zr1 C21 C26 -105.7(7)
C20 Zr1 C21 C26 138.6(8)
C2 Zr1 C21 C26 -49.6(8)
C3 Zr1 C21 C26 -128(2)
C20 C21 C22 C23 -0.9(8)
C26 C21 C22 C23 -176.0(6)
Zr1 C21 C22 C23 63.3(5)
C20 C21 C22 S2 175.0(5)
C26 C21 C22 S2 -0.1(7)
Zr1 C21 C22 S2 -120.8(4)
C20 C21 C22 Zr1 -64.3(5)
C26 C21 C22 Zr1 120.7(5)
C25 S2 C22 C21 -0.5(5)
C25 S2 C22 C23 173.5(8)
C25 S2 C22 Zr1 -87.3(4)
C5 Zr1 C22 C21 167.1(4)
C23 Zr1 C22 C21 116.7(6)
Cl1 Zr1 C22 C21 31.9(5)
Cl2 Zr1 C22 C21 -70.6(4)
C1 Zr1 C22 C21 -159.3(4)
C19 Zr1 C22 C21 76.4(4)
C4 Zr1 C22 C21 150.4(4)
C20 Zr1 C22 C21 36.2(4)
C2 Zr1 C22 C21 -147.4(4)
C3 Zr1 C22 C21 176.5(4)
C5 Zr1 C22 C23 50.4(4)
Cl1 Zr1 C22 C23 -84.8(4)
Cl2 Zr1 C22 C23 172.7(4)
C1 Zr1 C22 C23 84.0(4)
C19 Zr1 C22 C23 -40.3(4)
C4 Zr1 C22 C23 33.7(5)
C20 Zr1 C22 C23 -80.5(4)
C2 Zr1 C22 C23 95.9(4)
C21 Zr1 C22 C23 -116.7(6)
C3 Zr1 C22 C23 59.8(5)
C5 Zr1 C22 S2 -87.0(4)
C23 Zr1 C22 S2 -137.4(6)
Cl1 Zr1 C22 S2 137.8(3)
Cl2 Zr1 C22 S2 35.3(4)
C1 Zr1 C22 S2 -53.4(4)
C19 Zr1 C22 S2 -177.7(5)
C4 Zr1 C22 S2 -103.7(4)
C20 Zr1 C22 S2 142.1(5)
C2 Zr1 C22 S2 -41.5(5)
C21 Zr1 C22 S2 105.9(6)
C3 Zr1 C22 S2 -77.6(5)
C21 C22 C23 C19 2.4(7)
S2 C22 C23 C19 -171.6(6)
Zr1 C22 C23 C19 69.5(4)
C21 C22 C23 Si1 -157.6(5)
S2 C22 C23 Si1 28.4(11)
Zr1 C22 C23 Si1 -90.6(5)
C21 C22 C23 Zr1 -67.1(5)
S2 C22 C23 Zr1 118.9(7)
C20 C19 C23 C22 -3.0(7)
C24 C19 C23 C22 174.6(7)
Zr1 C19 C23 C22 -70.6(4)
C20 C19 C23 Si1 156.8(5)
C24 C19 C23 Si1 -25.6(10)
Zr1 C19 C23 Si1 89.2(5)
C20 C19 C23 Zr1 67.6(5)
C24 C19 C23 Zr1 -114.7(7)
C37 Si1 C23 C22 -40.2(7)
C38 Si1 C23 C22 -167.6(6)
C5 Si1 C23 C22 78.0(6)
C37 Si1 C23 C19 164.0(5)
C38 Si1 C23 C19 36.6(7)
C5 Si1 C23 C19 -77.8(6)
C37 Si1 C23 Zr1 -119.0(3)
C38 Si1 C23 Zr1 113.5(3)
C5 Si1 C23 Zr1 -0.9(3)
C5 Zr1 C23 C22 -123.8(4)
Cl1 Zr1 C23 C22 120.4(4)
Cl2 Zr1 C23 C22 -8.8(4)
C1 Zr1 C23 C22 -96.9(4)
C19 Zr1 C23 C22 110.0(6)
C4 Zr1 C23 C22 -150.5(4)
C20 Zr1 C23 C22 74.3(4)
C2 Zr1 C23 C22 -105.7(4)
C21 Zr1 C23 C22 35.4(4)
C3 Zr1 C23 C22 -142.9(4)
C5 Zr1 C23 C19 126.1(4)
Cl1 Zr1 C23 C19 10.3(4)
Cl2 Zr1 C23 C19 -118.8(4)
C1 Zr1 C23 C19 153.1(4)
C4 Zr1 C23 C19 99.5(4)
C22 Zr1 C23 C19 -110.0(6)
C20 Zr1 C23 C19 -35.7(4)
C2 Zr1 C23 C19 144.3(4)
C21 Zr1 C23 C19 -74.6(4)
C3 Zr1 C23 C19 107.1(4)
C5 Zr1 C23 Si1 0.7(3)
Cl1 Zr1 C23 Si1 -115.1(2)
Cl2 Zr1 C23 Si1 115.7(2)
C1 Zr1 C23 Si1 27.7(3)
C19 Zr1 C23 Si1 -125.4(5)
C4 Zr1 C23 Si1 -26.0(3)
C22 Zr1 C23 Si1 124.5(5)
C20 Zr1 C23 Si1 -161.1(4)
C2 Zr1 C23 Si1 18.8(4)
C21 Zr1 C23 Si1 160.0(4)
C3 Zr1 C23 Si1 -18.4(4)
C22 S2 C25 C26 1.0(6)
S2 C25 C26 C21 -1.2(8)
S2 C25 C26 C27 176.6(6)
C20 C21 C26 C25 -171.9(8)
C22 C21 C26 C25 0.8(9)
Zr1 C21 C26 C25 83.8(7)
C20 C21 C26 C27 10.1(13)
C22 C21 C26 C27 -177.1(6)
Zr1 C21 C26 C27 -94.2(7)
C25 C26 C27 C28 -133.5(8)
C21 C26 C27 C28 44.0(10)
C25 C26 C27 C32 44.3(11)
C21 C26 C27 C32 -138.1(7)
C32 C27 C28 C29 2.1(11)
C26 C27 C28 C29 -179.9(7)
C27 C28 C29 C30 0.1(11)
C28 C29 C30 C31 -1.4(10)
C28 C29 C30 C33 177.9(7)
C29 C30 C31 C32 0.5(10)
C33 C30 C31 C32 -178.8(7)
C30 C31 C32 C27 1.8(11)
C28 C27 C32 C31 -3.0(10)
C26 C27 C32 C31 179.0(7)
C31 C30 C33 C35 -69.5(9)
C29 C30 C33 C35 111.2(8)
C31 C30 C33 C36 169.2(7)
C29 C30 C33 C36 -10.1(10)
C31 C30 C33 C34 50.3(9)
C29 C30 C33 C34 -129.0(8)
C45 C40 C41 C42 0.6(13)
C39 C40 C41 C42 -178.4(8)
C40 C41 C42 C43 0.2(14)
C41 C42 C43 C44 -0.4(14)
C42 C43 C44 C45 -0.2(15)
C43 C44 C45 C40 1.0(16)
C41 C40 C45 C44 -1.2(14)
C39 C40 C45 C44 177.9(9)
